data_4509043
loop_
_publ_author_name
'Wang, Ying'
'Zhao, Xiao-Qing'
'Shi, Wei'
'Cheng, Peng'
'Liao, Dai-Zheng'
'Yan, Shi-Ping'

_publ_section_title
;
 Self-Assembly of a Series of Metal&#x2212;Organic Frameworks Based on
 4-Pyridyl-1,2,4-triazole and Copper(II) Ion
;
_journal_issue 5
_journal_name_full 'Crystal Growth &amp; Design'
_journal_page_first 2137
_journal_paper_doi 10.1021/cg800719u
_journal_volume 9
_journal_year 2009
_chemical_formula_moiety 'C14 H16 B2 Cu F8 N8 O2'
_chemical_formula_sum 'C14 H16 B2 Cu F8 N8 O2'
_chemical_formula_weight 565.51
_chemical_name_systematic
; 
 ? 
;
_space_group_IT_number 167
_symmetry_cell_setting rhombohedral
_symmetry_space_group_name_Hall '-R 3 2"c'
_symmetry_space_group_name_H-M 'R -3 c :H'
_atom_sites_solution_hydrogens geom
_atom_sites_solution_primary direct
_atom_sites_solution_secondary difmap
_audit_creation_method SHELXL-97
_cell_angle_alpha 90.00
_cell_angle_beta 90.00
_cell_angle_gamma 120.00
_cell_formula_units_Z 18
_cell_length_a 16.9328(12)
_cell_length_b 16.9328(12)
_cell_length_c 46.598(8)
_cell_measurement_reflns_used 3272
_cell_measurement_temperature 294(2)
_cell_measurement_theta_max 21.39
_cell_measurement_theta_min 2.24
_cell_volume 11571(2)
_computing_cell_refinement 'Bruker SMART'
_computing_data_collection 'Bruker SMART'
_computing_data_reduction 'Bruker SAINT'
_computing_molecular_graphics 'Bruker SHELXTL'
_computing_publication_material 'Bruker SHELXTL'
_computing_structure_refinement 'SHELXL-97 (Sheldrick, 1997)'
_computing_structure_solution 'SHELXS-97 (Sheldrick, 1990)'
_diffrn_ambient_temperature 294(2)
_diffrn_measured_fraction_theta_full 0.990
_diffrn_measured_fraction_theta_max 0.990
_diffrn_measurement_device_type 'CCD area detector'
_diffrn_measurement_method 'phi and omega scans'
_diffrn_radiation_monochromator graphite
_diffrn_radiation_source 'fine-focus sealed tube'
_diffrn_radiation_type MoK\a
_diffrn_radiation_wavelength 0.71073
_diffrn_reflns_av_R_equivalents 0.0774
_diffrn_reflns_av_sigmaI/netI 0.0435
_diffrn_reflns_limit_h_max 20
_diffrn_reflns_limit_h_min -17
_diffrn_reflns_limit_k_max 14
_diffrn_reflns_limit_k_min -20
_diffrn_reflns_limit_l_max 54
_diffrn_reflns_limit_l_min -55
_diffrn_reflns_number 18334
_diffrn_reflns_theta_full 25.00
_diffrn_reflns_theta_max 25.00
_diffrn_reflns_theta_min 1.64
_exptl_absorpt_coefficient_mu 0.933
_exptl_absorpt_correction_T_max 1.000000
_exptl_absorpt_correction_T_min 0.741488
_exptl_absorpt_correction_type multi-scan
_exptl_absorpt_process_details SADABS
_exptl_crystal_density_diffrn 1.461
_exptl_crystal_density_meas ?
_exptl_crystal_density_method 'not measured'
_exptl_crystal_F_000 5094
_exptl_crystal_size_max 0.28
_exptl_crystal_size_mid 0.16
_exptl_crystal_size_min 0.14
_refine_diff_density_max 1.045
_refine_diff_density_min -0.723
_refine_diff_density_rms 0.168
_refine_ls_extinction_coef 0.0007(2)
_refine_ls_extinction_expression Fc^*^=kFc[1+0.001xFc^2^\l^3^/sin(2\q)]^-1/4^
_refine_ls_extinction_method SHELXL
_refine_ls_goodness_of_fit_ref 1.078
_refine_ls_hydrogen_treatment constr
_refine_ls_matrix_type full
_refine_ls_number_parameters 190
_refine_ls_number_reflns 2246
_refine_ls_number_restraints 143
_refine_ls_restrained_S_all 1.077
_refine_ls_R_factor_all 0.1461
_refine_ls_R_factor_gt 0.0970
_refine_ls_shift/su_max 0.000
_refine_ls_shift/su_mean 0.000
_refine_ls_structure_factor_coef Fsqd
_refine_ls_weighting_details 'calc w=1/[\s^2^(Fo^2^)+(0.1950P)^2^+9.5271P] where P=(Fo^2^+2Fc^2^)/3'
_refine_ls_weighting_scheme calc
_refine_ls_wR_factor_gt 0.2553
_refine_ls_wR_factor_ref 0.3286
_reflns_number_gt 1391
_reflns_number_total 2246
_reflns_threshold_expression >2sigma(I)
_cod_data_source_file cg800719usup1.cif
_cod_data_source_block 6
_cod_depositor_comments
;
The following automatic conversions were performed:

'_symmetry_cell_setting' value 'Rhombohedral' changed to
'rhombohedral' according to
/home/saulius/struct/CIF-dictionaries/cif_core.dic dictionary named
'cif_core.dic' version 2.4.2 from
2011-04-26.

'_exptl_absorpt_correction_type' value 'Multi-scan'
changed to 'multi-scan' according to
/home/saulius/struct/CIF-dictionaries/cif_core.dic dictionary named
'cif_core.dic' version 2.4.2 from 2011-04-26.

Automatic conversion script
Id: cif_fix_values 1891 2012-01-12 08:04:46Z andrius 

The following automatic conversions were performed:

'_exptl_crystal_density_meas' value 'none' was changed to '?' - the
value is perceived as not measured.

Automatic conversion script
Id: cif_fix_values 3008 2015-01-20 13:52:24Z robertas 
;
_cod_original_sg_symbol_H-M R-3c
_cod_database_code 4509043

loop_
_symmetry_equiv_pos_as_xyz
'x, y, z'
'-y, x-y, z'
'-x+y, -x, z'
'y, x, -z+1/2'
'-x, -x+y, -z+1/2'
'x-y, -y, -z+1/2'
'x+2/3, y+1/3, z+1/3'
'-y+2/3, x-y+1/3, z+1/3'
'-x+y+2/3, -x+1/3, z+1/3'
'y+2/3, x+1/3, -z+5/6'
'-x+2/3, -x+y+1/3, -z+5/6'
'x-y+2/3, -y+1/3, -z+5/6'
'x+1/3, y+2/3, z+2/3'
'-y+1/3, x-y+2/3, z+2/3'
'-x+y+1/3, -x+2/3, z+2/3'
'y+1/3, x+2/3, -z+7/6'
'-x+1/3, -x+y+2/3, -z+7/6'
'x-y+1/3, -y+2/3, -z+7/6'
'-x, -y, -z'
'y, -x+y, -z'
'x-y, x, -z'
'-y, -x, z-1/2'
'x, x-y, z-1/2'
'-x+y, y, z-1/2'
'-x+2/3, -y+1/3, -z+1/3'
'y+2/3, -x+y+1/3, -z+1/3'
'x-y+2/3, x+1/3, -z+1/3'
'-y+2/3, -x+1/3, z-1/6'
'x+2/3, x-y+1/3, z-1/6'
'-x+y+2/3, y+1/3, z-1/6'
'-x+1/3, -y+2/3, -z+2/3'
'y+1/3, -x+y+2/3, -z+2/3'
'x-y+1/3, x+2/3, -z+2/3'
'-y+1/3, -x+2/3, z+1/6'
'x+1/3, x-y+2/3, z+1/6'
'-x+y+1/3, y+2/3, z+1/6'

loop_
_atom_site_label
_atom_site_type_symbol
_atom_site_fract_x
_atom_site_fract_y
_atom_site_fract_z
_atom_site_U_iso_or_equiv
_atom_site_adp_type
_atom_site_occupancy
_atom_site_symmetry_multiplicity
_atom_site_calc_flag
_atom_site_refinement_flags
Cu1 Cu 0.6667 0.77020(8) 0.0833 0.0531(7) Uani 1 2 d S
O1 O 0.5498(5) 0.7181(5) 0.04545(18) 0.103(3) Uani 1 1 d D
H1A H 0.4936 0.6952 0.0418 0.123 Uiso 1 1 d RD
H1B H 0.5660 0.7195 0.0628 0.123 Uiso 1 1 d RD
N1 N 0.7333(4) 0.8875(4) 0.06104(14) 0.0517(16) Uani 1 1 d .
N2 N 0.7348(7) 0.8873(5) 0.03161(17) 0.098(3) Uani 1 1 d .
N3 N 0.8060(4) 1.0284(4) 0.04709(14) 0.0522(17) Uani 1 1 d .
N4 N 0.7351(4) 0.7182(4) 0.06162(16) 0.0582(17) Uani 1 1 d .
C1 C 0.7763(5) 0.9707(5) 0.06936(17) 0.0527(19) Uani 1 1 d .
H1 H 0.7858 0.9888 0.0885 0.063 Uiso 1 1 calc R
C2 C 0.7777(8) 0.9718(6) 0.0236(2) 0.096(4) Uani 1 1 d .
H2 H 0.7880 0.9914 0.0046 0.116 Uiso 1 1 calc R
C3 C 0.8550(5) 1.1262(5) 0.04676(17) 0.0529(19) Uani 1 1 d .
C4 C 0.8196(6) 1.1736(7) 0.0320(2) 0.069(2) Uani 1 1 d .
H4 H 0.7649 1.1433 0.0220 0.083 Uiso 1 1 calc R
C5 C 0.8689(7) 1.2660(7) 0.0331(2) 0.085(3) Uani 1 1 d .
H5 H 0.8475 1.3001 0.0238 0.102 Uiso 1 1 calc R
C6 C 0.6906(6) 0.6392(6) 0.0477(2) 0.072(3) Uani 1 1 d .
H6 H 0.6272 0.6078 0.0479 0.086 Uiso 1 1 calc R
C7 C 0.8277(5) 0.7634(5) 0.06133(17) 0.0514(19) Uani 1 1 d .
H7 H 0.8600 0.8184 0.0711 0.062 Uiso 1 1 calc R
F1 F 0.9257(15) 0.9309(15) 0.0180(4) 0.328(9) Uani 1 1 d DU
F2 F 1.0000 1.0000 0.0602(9) 0.327(6) Uani 1 3 d SDU
F7 F 1.0000 1.0000 0.0901(17) 0.327(7) Uani 0.50 3 d SPDU
F8 F 0.929(2) 1.012(3) 0.1123(10) 0.321(8) Uani 0.50 1 d PDU
B1 B 1.0000 1.0000 0.0310(9) 0.328(7) Uani 1 3 d SDU
B3 B 1.0000 1.0000 0.1193(17) 0.326(7) Uani 0.50 3 d SPDU
F3 F 0.4794(19) -0.044(2) 0.0447(10) 0.325(14) Uani 0.50 1 d PDU
F4 F 0.581(3) 0.066(3) 0.0180(9) 0.346(15) Uani 0.50 1 d PDU
F5 F 0.597(3) 0.069(3) 0.0640(9) 0.361(16) Uani 0.50 1 d PDU
F6 F 0.610(2) -0.029(2) 0.0375(9) 0.325(15) Uani 0.50 1 d PDU
B2 B 0.5665(19) 0.0161(18) 0.0412(7) 0.336(14) Uani 0.50 1 d PDU

loop_
_atom_site_aniso_label
_atom_site_aniso_U_11
_atom_site_aniso_U_22
_atom_site_aniso_U_33
_atom_site_aniso_U_23
_atom_site_aniso_U_13
_atom_site_aniso_U_12
Cu1 0.0347(8) 0.0486(8) 0.0714(11) 0.0045(3) 0.0090(6) 0.0173(4)
O1 0.072(5) 0.109(6) 0.110(6) -0.001(5) -0.023(4) 0.032(4)
N1 0.040(3) 0.047(4) 0.057(4) -0.003(3) 0.008(3) 0.014(3)
N2 0.118(7) 0.051(5) 0.058(5) -0.013(4) 0.012(5) -0.007(5)
N3 0.041(3) 0.040(3) 0.059(4) -0.009(3) 0.007(3) 0.008(3)
N4 0.036(3) 0.051(4) 0.079(5) -0.002(3) 0.007(3) 0.015(3)
C1 0.054(4) 0.046(4) 0.053(4) 0.000(4) 0.001(4) 0.021(4)
C2 0.129(10) 0.051(5) 0.056(5) -0.001(4) 0.015(6) 0.005(6)
C3 0.053(5) 0.044(4) 0.057(4) -0.005(3) 0.001(4) 0.021(4)
C4 0.060(5) 0.067(6) 0.079(6) -0.009(5) -0.012(5) 0.031(5)
C5 0.094(7) 0.064(6) 0.109(8) -0.005(5) -0.041(6) 0.048(6)
C6 0.040(4) 0.060(5) 0.091(7) -0.019(5) -0.001(4) 0.007(4)
C7 0.036(4) 0.047(4) 0.066(5) 0.000(4) 0.003(3) 0.017(3)
F1 0.322(11) 0.325(11) 0.331(11) -0.008(9) -0.028(8) 0.158(8)
F2 0.328(6) 0.328(6) 0.326(9) 0.000 0.000 0.164(3)
F7 0.326(7) 0.326(7) 0.327(9) 0.000 0.000 0.163(3)
F8 0.321(9) 0.323(9) 0.327(10) -0.001(6) 0.001(6) 0.167(6)
B1 0.328(7) 0.328(7) 0.329(10) 0.000 0.000 0.164(4)
B3 0.325(7) 0.325(7) 0.327(10) 0.000 0.000 0.163(4)
F3 0.327(16) 0.324(16) 0.320(16) 0.017(9) -0.003(9) 0.160(10)
F4 0.344(17) 0.345(17) 0.340(17) 0.015(9) -0.010(9) 0.165(10)
F5 0.358(17) 0.363(17) 0.355(17) 0.006(9) 0.000(9) 0.174(10)
F6 0.326(16) 0.327(16) 0.324(16) 0.006(9) 0.003(9) 0.166(10)
B2 0.336(15) 0.337(15) 0.334(15) 0.007(8) -0.005(8) 0.168(9)

loop_
_atom_type_symbol
_atom_type_description
_atom_type_scat_dispersion_real
_atom_type_scat_dispersion_imag
_atom_type_scat_source
C C 0.0033 0.0016 'International Tables Vol C Tables 4.2.6.8 and 6.1.1.4'
H H 0.0000 0.0000 'International Tables Vol C Tables 4.2.6.8 and 6.1.1.4'
B B 0.0013 0.0007 'International Tables Vol C Tables 4.2.6.8 and 6.1.1.4'
N N 0.0061 0.0033 'International Tables Vol C Tables 4.2.6.8 and 6.1.1.4'
O O 0.0106 0.0060 'International Tables Vol C Tables 4.2.6.8 and 6.1.1.4'
F F 0.0171 0.0103 'International Tables Vol C Tables 4.2.6.8 and 6.1.1.4'
Cu Cu 0.3201 1.2651 'International Tables Vol C Tables 4.2.6.8 and 6.1.1.4'

loop_
_geom_angle_atom_site_label_1
_geom_angle_atom_site_label_2
_geom_angle_atom_site_label_3
_geom_angle
_geom_angle_site_symmetry_1
_geom_angle_site_symmetry_3
N1 Cu1 N1 90.2(4) 17_654 .
N1 Cu1 N4 90.6(3) 17_654 17_654
N1 Cu1 N4 178.7(3) . 17_654
N1 Cu1 N4 178.7(3) 17_654 .
N1 Cu1 N4 90.6(3) . .
N4 Cu1 N4 88.6(4) 17_654 .
N1 Cu1 H1B 82.9 17_654 .
N1 Cu1 H1B 97.4 . .
N4 Cu1 H1B 81.6 17_654 .
N4 Cu1 H1B 98.1 . .
H1A O1 H1B 118.4 . .
C1 N1 N2 107.7(7) . .
C1 N1 Cu1 131.2(5) . .
N2 N1 Cu1 121.0(5) . .
C2 N2 N1 106.7(7) . .
C1 N3 C2 103.7(7) . .
C1 N3 C3 129.8(7) . .
C2 N3 C3 126.5(7) . .
C6 N4 C7 118.5(7) . .
C6 N4 Cu1 121.1(5) . .
C7 N4 Cu1 120.4(5) . .
N1 C1 N3 111.6(7) . .
N1 C1 H1 124.2 . .
N3 C1 H1 124.2 . .
N2 C2 N3 110.3(8) . .
N2 C2 H2 124.8 . .
N3 C2 H2 124.8 . .
C7 C3 C4 120.6(7) 3_675 .
C7 C3 N3 119.3(7) 3_675 .
C4 C3 N3 120.1(7) . .
C5 C4 C3 116.7(8) . .
C5 C4 H4 121.7 . .
C3 C4 H4 121.7 . .
C6 C5 C4 121.2(8) 3_675 .
C6 C5 H5 119.4 3_675 .
C4 C5 H5 119.4 . .
N4 C6 C5 122.5(8) . 2_765
N4 C6 H6 118.7 . .
C5 C6 H6 118.7 2_765 .
N4 C7 C3 120.6(7) . 2_765
N4 C7 H7 119.7 . .
C3 C7 H7 119.7 2_765 .
B1 F2 F7 180.000(11) . .
B3 F7 F2 180.000(7) . .
B3 F7 F8 52.0(18) . .
F2 F7 F8 128.0(18) . .
B3 F7 F8 52.0(18) . 3_675
F2 F7 F8 128.0(18) . 3_675
F8 F7 F8 86(3) . 3_675
B3 F7 F8 52.0(18) . 2_765
F2 F7 F8 128.0(18) . 2_765
F8 F7 F8 86(3) . 2_765
F8 F7 F8 86(3) 3_675 2_765
B3 F8 F7 51.9(18) . .
F1 B1 F1 102(2) . 2_765
F1 B1 F1 102(2) . 3_675
F1 B1 F1 102(2) 2_765 3_675
F1 B1 F2 116.4(19) . .
F1 B1 F2 116.4(19) 2_765 .
F1 B1 F2 116.4(19) 3_675 .
F7 B3 F8 76(4) . 2_765
F7 B3 F8 76(4) . 3_675
F8 B3 F8 114(3) 2_765 3_675
F7 B3 F8 76(4) . .
F8 B3 F8 114(3) 2_765 .
F8 B3 F8 114(3) 3_675 .
F3 B2 F5 109.3(15) . .
F3 B2 F6 107.5(15) . .
F5 B2 F6 111.4(15) . .
F3 B2 F4 112.1(15) . .
F5 B2 F4 109.4(15) . .
F6 B2 F4 107.0(15) . .

loop_
_geom_bond_atom_site_label_1
_geom_bond_atom_site_label_2
_geom_bond_distance
_geom_bond_site_symmetry_2
Cu1 N1 2.013(6) 17_654
Cu1 N1 2.014(6) .
Cu1 N4 2.041(7) 17_654
Cu1 N4 2.041(7) .
Cu1 H1B 1.7599 .
O1 H1A 0.8463 .
O1 H1B 0.8496 .
N1 C1 1.281(9) .
N1 N2 1.372(10) .
N2 C2 1.294(12) .
N3 C1 1.339(10) .
N3 C2 1.375(11) .
N3 C3 1.435(10) .
N4 C6 1.331(10) .
N4 C7 1.357(9) .
C1 H1 0.9300 .
C2 H2 0.9300 .
C3 C7 1.368(11) 3_675
C3 C4 1.400(12) .
C4 C5 1.356(13) .
C4 H4 0.9300 .
C5 C6 1.352(14) 3_675
C5 H5 0.9300 .
C6 C5 1.352(13) 2_765
C6 H6 0.9300 .
C7 C3 1.368(11) 2_765
C7 H7 0.9300 .
F1 B1 1.358(10) .
F2 B1 1.361(10) .
F2 F7 1.39(7) .
F7 B3 1.361(10) .
F7 F8 1.68(6) .
F7 F8 1.68(7) 3_675
F7 F8 1.68(6) 2_765
F8 B3 1.361(10) .
B1 F1 1.358(10) 2_765
B1 F1 1.358(10) 3_675
B3 F8 1.361(10) 2_765
B3 F8 1.361(10) 3_675
F3 B2 1.318(10) .
F4 B2 1.323(10) .
F5 B2 1.320(10) .
F6 B2 1.321(10) .

loop_
_geom_torsion_atom_site_label_1
_geom_torsion_atom_site_label_2
_geom_torsion_atom_site_label_3
_geom_torsion_atom_site_label_4
_geom_torsion
_geom_torsion_site_symmetry_1
_geom_torsion_site_symmetry_4
N1 Cu1 N1 C1 48.8(6) 17_654 .
N4 Cu1 N1 C1 176(100) 17_654 .
N4 Cu1 N1 C1 -130.1(7) . .
N1 Cu1 N1 N2 -128.2(8) 17_654 .
N4 Cu1 N1 N2 -1(11) 17_654 .
N4 Cu1 N1 N2 52.9(7) . .
C1 N1 N2 C2 -1.3(12) . .
Cu1 N1 N2 C2 176.3(8) . .
N1 Cu1 N4 C6 108(11) 17_654 .
N1 Cu1 N4 C6 -125.0(7) . .
N4 Cu1 N4 C6 54.0(7) 17_654 .
N1 Cu1 N4 C7 -72(11) 17_654 .
N1 Cu1 N4 C7 55.6(7) . .
N4 Cu1 N4 C7 -125.4(8) 17_654 .
N2 N1 C1 N3 1.3(10) . .
Cu1 N1 C1 N3 -176.0(5) . .
C2 N3 C1 N1 -0.8(10) . .
C3 N3 C1 N1 178.7(7) . .
N1 N2 C2 N3 0.8(14) . .
C1 N3 C2 N2 -0.1(13) . .
C3 N3 C2 N2 -179.6(9) . .
C1 N3 C3 C7 55.6(11) . 3_675
C2 N3 C3 C7 -125.1(10) . 3_675
C1 N3 C3 C4 -123.4(9) . .
C2 N3 C3 C4 56.0(12) . .
C7 C3 C4 C5 -0.2(13) 3_675 .
N3 C3 C4 C5 178.7(9) . .
C3 C4 C5 C6 0.5(16) . 3_675
C7 N4 C6 C5 -0.4(15) . 2_765
Cu1 N4 C6 C5 -179.9(9) . 2_765
C6 N4 C7 C3 0.7(12) . 2_765
Cu1 N4 C7 C3 -179.9(6) . 2_765
B1 F2 F7 B3 0(100) . .
B1 F2 F7 F8 172(100) . .
B1 F2 F7 F8 52(100) . 3_675
B1 F2 F7 F8 -68(100) . 2_765
F2 F7 F8 B3 180.00(3) . .
F8 F7 F8 B3 -43.1(12) 3_675 .
F8 F7 F8 B3 43.1(12) 2_765 .
F7 F2 B1 F1 124(100) . .
F7 F2 B1 F1 4(100) . 2_765
F7 F2 B1 F1 -116(100) . 3_675
F2 F7 B3 F8 158(100) . 2_765
F8 F7 B3 F8 120.000(8) . 2_765
F8 F7 B3 F8 -120.000(8) 3_675 2_765
F2 F7 B3 F8 -82(100) . 3_675
F8 F7 B3 F8 -120.000(3) . 3_675
F8 F7 B3 F8 120.000(3) 2_765 3_675
F2 F7 B3 F8 38(100) . .
F8 F7 B3 F8 120.000(13) 3_675 .
F8 F7 B3 F8 -120.000(13) 2_765 .
F7 F8 B3 F8 -67(5) . 2_765
F7 F8 B3 F8 67(5) . 3_675
